data_7014725
loop_
_publ_author_name
'Brewer, Cynthia T.'
'Brewer, Greg'
'Butcher, Ray J.'
'Carpenter, Everett E.'
'Schmiedekamp, Ann M.'
'Schmiedekamp, Carl'
'Straka, Alison'
'Viragh, Carol'
'Yuzefpolskiy, Yevgeniy'
'Zavalij, Peter'

_publ_section_title
;
 Synthesis and characterization of homo- and heterodinuclear
 M(II)-M'(III) (M(II) = Mn or Fe, M'(III) = Fe or Co) mixed-valence
 supramolecular pseudo-dimers. The effect of hydrogen bonding on spin
 state selection of M(II).
;
_journal_issue 1
_journal_name_full 'Dalton transactions (Cambridge, England : 2003)'
_journal_page_first 181
_journal_page_last 194
_journal_paper_doi 10.1039/c0dt01098g
_journal_volume 40
_journal_year 2011
_chemical_formula_sum 'C21 H29.5 B F4 Fe N10 O0.5'
_chemical_formula_weight 572.71
_chemical_name_systematic
;
?
;
_space_group_IT_number 15
_symmetry_cell_setting monoclinic
_symmetry_space_group_name_Hall '-C 2yc'
_symmetry_space_group_name_H-M 'C 1 2/c 1'
_atom_sites_solution_hydrogens geom
_atom_sites_solution_primary direct
_atom_sites_solution_secondary difmap
_audit_creation_method SHELXL-97
_cell_angle_alpha 90.00
_cell_angle_beta 92.783(7)
_cell_angle_gamma 90.00
_cell_formula_units_Z 8
_cell_length_a 21.1965(15)
_cell_length_b 12.4243(8)
_cell_length_c 19.3105(15)
_cell_measurement_reflns_used 346
_cell_measurement_temperature 110(2)
_cell_measurement_theta_max 74.1892
_cell_measurement_theta_min 4.1178
_cell_volume 5079.5(6)
_computing_cell_refinement
;
CrysAlisPro, Oxford Diffraction Ltd.,
Version 1.171.33.34d (release 27-02-2009 CrysAlis171 .NET)
(compiled Feb 27 2009,15:38:38)
;
_computing_data_collection
;
CrysAlisPro, Oxford Diffraction Ltd.,
Version 1.171.33.34d (release 27-02-2009 CrysAlis171 .NET)
(compiled Feb 27 2009,15:38:38)
;
_computing_data_reduction
;
CrysAlisPro, Oxford Diffraction Ltd.,
Version 1.171.33.34d (release 27-02-2009 CrysAlis171 .NET)
(compiled Feb 27 2009,15:38:38)
;
_computing_molecular_graphics SHELXTL
_computing_publication_material SHELXTL
_computing_structure_refinement 'SHELXL-97 (Sheldrick, 1997)'
_computing_structure_solution 'SHELXS-97 (Sheldrick, 1990)'
_diffrn_ambient_temperature 110(2)
_diffrn_detector_area_resol_mean 10.5081
_diffrn_measured_fraction_theta_full 0.992
_diffrn_measured_fraction_theta_max 0.959
_diffrn_measurement_device_type
;
Goniometer Xcalibur, detector: Ruby (Gemini Cu)
;
_diffrn_measurement_method '\w scans'
_diffrn_radiation_monochromator graphite
_diffrn_radiation_source 'Enhance (Cu) X-ray Source'
_diffrn_radiation_type CuK\a
_diffrn_radiation_wavelength 1.54178
_diffrn_reflns_av_R_equivalents 0.0411
_diffrn_reflns_av_sigmaI/netI 0.0553
_diffrn_reflns_limit_h_max 25
_diffrn_reflns_limit_h_min -25
_diffrn_reflns_limit_k_max 13
_diffrn_reflns_limit_k_min -15
_diffrn_reflns_limit_l_max 23
_diffrn_reflns_limit_l_min -18
_diffrn_reflns_number 10938
_diffrn_reflns_theta_full 67.50
_diffrn_reflns_theta_max 74.30
_diffrn_reflns_theta_min 4.58
_diffrn_standards_decay_% <2%
_diffrn_standards_interval_count 50
_diffrn_standards_number 2
_exptl_absorpt_coefficient_mu 5.327
_exptl_absorpt_correction_T_max 1.00000
_exptl_absorpt_correction_T_min 0.32947
_exptl_absorpt_correction_type multi-scan
_exptl_absorpt_process_details
;
CrysAlisPro, Oxford Diffraction Ltd.,
Version 1.171.33.34d (release 27-02-2009 CrysAlis171 .NET)
(compiled Feb 27 2009,15:38:38)
Empirical absorption correction using spherical harmonics,
implemented in SCALE3 ABSPACK scaling algorithm.
;
_exptl_crystal_colour 'dark green'
_exptl_crystal_density_diffrn 1.498
_exptl_crystal_density_method 'not measured'
_exptl_crystal_description chunk
_exptl_crystal_F_000 2372
_exptl_crystal_size_max 0.45
_exptl_crystal_size_mid 0.34
_exptl_crystal_size_min 0.18
_refine_diff_density_max 0.565
_refine_diff_density_min -0.353
_refine_diff_density_rms 0.070
_refine_ls_extinction_method none
_refine_ls_goodness_of_fit_ref 1.038
_refine_ls_hydrogen_treatment mixed
_refine_ls_matrix_type full
_refine_ls_number_parameters 410
_refine_ls_number_reflns 4974
_refine_ls_number_restraints 128
_refine_ls_restrained_S_all 1.119
_refine_ls_R_factor_all 0.0696
_refine_ls_R_factor_gt 0.0479
_refine_ls_shift/su_max 0.004
_refine_ls_shift/su_mean 0.000
_refine_ls_structure_factor_coef Fsqd
_refine_ls_weighting_details 'calc w=1/[\s^2^(Fo^2^)+(0.0751P)^2^] where P=(Fo^2^+2Fc^2^)/3'
_refine_ls_weighting_scheme calc
_refine_ls_wR_factor_gt 0.1199
_refine_ls_wR_factor_ref 0.1282
_reflns_number_gt 3643
_reflns_number_total 4974
_reflns_threshold_expression I>2/s(I)
_cod_data_source_file C0DT01098G.TXT
_cod_data_source_block gb-ams4a
_cod_original_formula_sum 'C21 H29.50 B F4 Fe N10 O0.50'
_cod_database_code 7014725

loop_
_symmetry_equiv_pos_as_xyz
'x, y, z'
'-x, y, -z+1/2'
'x+1/2, y+1/2, z'
'-x+1/2, y+1/2, -z+1/2'
'-x, -y, -z'
'x, -y, z-1/2'
'-x+1/2, -y+1/2, -z'
'x+1/2, -y+1/2, z-1/2'

loop_
_atom_site_label
_atom_site_type_symbol
_atom_site_fract_x
_atom_site_fract_y
_atom_site_fract_z
_atom_site_U_iso_or_equiv
_atom_site_adp_type
_atom_site_occupancy
_atom_site_symmetry_multiplicity
_atom_site_calc_flag
_atom_site_refinement_flags
_atom_site_disorder_assembly
_atom_site_disorder_group
Fe Fe 0.370626(8) 0.367577(14) 0.192413(9) 0.01742(4) Uani 1 1 d . . .
N N 0.22105(5) 0.34968(8) 0.12344(5) 0.0278(3) Uani 1 1 d . . .
N1A N 0.33880(4) 0.47135(8) 0.12078(5) 0.0201(2) Uani 1 1 d . . .
N2A N 0.40340(4) 0.50127(8) 0.23347(5) 0.0207(2) Uani 1 1 d . . .
N3A N 0.43167(5) 0.53222(8) 0.29330(5) 0.0261(3) Uani 1 1 d . . .
H3AB H 0.4467 0.4886 0.3260 0.031 Uiso 1 1 calc R . .
N1B N 0.34114(4) 0.23745(8) 0.14091(5) 0.0215(2) Uani 1 1 d . . .
N2B N 0.44258(4) 0.34371(8) 0.13538(5) 0.0215(3) Uani 1 1 d . . .
N3B N 0.49471(5) 0.40005(9) 0.12045(5) 0.0263(3) Uani 1 1 d . . .
N1C N 0.29672(4) 0.38088(8) 0.25121(5) 0.0221(3) Uani 1 1 d . . .
N2C N 0.39705(5) 0.27193(8) 0.26893(5) 0.0223(3) Uani 1 1 d . . .
N3C N 0.44243(5) 0.19745(8) 0.27966(6) 0.0300(3) Uani 1 1 d . . .
H3CB H 0.4756 0.1890 0.2544 0.036 Uiso 0.50 1 calc PR . .
C1A C 0.23287(6) 0.42681(10) 0.06963(6) 0.0274(3) Uani 1 1 d . . .
H1AA H 0.2139 0.4966 0.0822 0.033 Uiso 1 1 calc R . .
H1AB H 0.2112 0.4022 0.0259 0.033 Uiso 1 1 calc R . .
C2A C 0.30267(5) 0.44485(10) 0.05661(6) 0.0239(3) Uani 1 1 d . . .
H2AA H 0.3203 0.3789 0.0362 0.029 Uiso 1 1 calc R . .
H2AB H 0.3066 0.5042 0.0229 0.029 Uiso 1 1 calc R . .
C3A C 0.35294(5) 0.57050(9) 0.13292(6) 0.0213(3) Uani 1 1 d . . .
H3AA H 0.3414 0.6262 0.1011 0.026 Uiso 1 1 calc R . .
C4A C 0.38718(5) 0.59187(9) 0.19742(6) 0.0205(3) Uani 1 1 d . . .
C5A C 0.40597(5) 0.68199(10) 0.23587(6) 0.0242(3) Uani 1 1 d . . .
H5AA H 0.4007 0.7555 0.2233 0.029 Uiso 1 1 calc R . .
C6A C 0.43379(6) 0.64117(10) 0.29615(6) 0.0279(3) Uani 1 1 d . . .
C7A C 0.46171(7) 0.69709(11) 0.35911(7) 0.0358(4) Uani 1 1 d . . .
H7AA H 0.4920 0.6492 0.3836 0.054 Uiso 1 1 calc R . .
H7AB H 0.4280 0.7160 0.3899 0.054 Uiso 1 1 calc R . .
H7AC H 0.4834 0.7627 0.3451 0.054 Uiso 1 1 calc R . .
C1B C 0.22676(5) 0.23570(10) 0.10960(7) 0.0287(3) Uani 1 1 d . . .
H1BA H 0.2323 0.2255 0.0594 0.034 Uiso 1 1 calc R . .
H1BB H 0.1869 0.1997 0.1210 0.034 Uiso 1 1 calc R . .
C2B C 0.28164(5) 0.18073(10) 0.15011(7) 0.0259(3) Uani 1 1 d . . .
H2BA H 0.2728 0.1791 0.2000 0.031 Uiso 1 1 calc R . .
H2BB H 0.2855 0.1055 0.1340 0.031 Uiso 1 1 calc R . .
C3B C 0.37922(5) 0.20086(9) 0.09659(6) 0.0222(3) Uani 1 1 d . . .
H3BA H 0.3706 0.1369 0.0708 0.027 Uiso 1 1 calc R . .
C4B C 0.43565(5) 0.26308(9) 0.08862(6) 0.0218(3) Uani 1 1 d . . .
C5B C 0.48437(6) 0.26712(11) 0.04275(6) 0.0268(3) Uani 1 1 d . . .
H5BA H 0.4912 0.2203 0.0049 0.032 Uiso 1 1 calc R . .
C6B C 0.52053(6) 0.35420(11) 0.06453(6) 0.0276(3) Uani 1 1 d . . .
C7B C 0.57897(6) 0.40218(12) 0.03589(7) 0.0381(4) Uani 1 1 d . . .
H7BA H 0.6065 0.4299 0.0741 0.057 Uiso 1 1 calc R . .
H7BB H 0.5670 0.4612 0.0042 0.057 Uiso 1 1 calc R . .
H7BC H 0.6015 0.3468 0.0107 0.057 Uiso 1 1 calc R . .
C1C C 0.19401(6) 0.38524(10) 0.18623(7) 0.0295(3) Uani 1 1 d . . .
H1CA H 0.1777 0.3217 0.2107 0.035 Uiso 1 1 calc R . .
H1CB H 0.1576 0.4327 0.1740 0.035 Uiso 1 1 calc R . .
C2C C 0.23988(5) 0.44589(10) 0.23583(6) 0.0257(3) Uani 1 1 d . . .
H2CA H 0.2519 0.5150 0.2146 0.031 Uiso 1 1 calc R . .
H2CB H 0.2190 0.4620 0.2794 0.031 Uiso 1 1 calc R . .
C3C C 0.30002(6) 0.32606(10) 0.30812(6) 0.0254(3) Uani 1 1 d . . .
H3CA H 0.2684 0.3300 0.3412 0.031 Uiso 1 1 calc R . .
C4C C 0.35458(6) 0.25892(10) 0.31787(6) 0.0257(3) Uani 1 1 d . . .
C5C C 0.37338(6) 0.17488(11) 0.36216(7) 0.0322(3) Uani 1 1 d . . .
H5CA H 0.3527 0.1493 0.4015 0.039 Uiso 1 1 calc R . .
C6C C 0.42890(6) 0.13716(10) 0.33587(8) 0.0352(4) Uani 1 1 d . . .
C7C C 0.47088(7) 0.04521(12) 0.35864(9) 0.0503(5) Uani 1 1 d . . .
H7CA H 0.5152 0.0659 0.3546 0.075 Uiso 1 1 calc R . .
H7CB H 0.4614 -0.0175 0.3292 0.075 Uiso 1 1 calc R . .
H7CC H 0.4635 0.0272 0.4070 0.075 Uiso 1 1 calc R . .
B B 0.13415(7) 0.39626(11) 0.41874(8) 0.0468(5) Uani 1 1 d D . .
F1 F 0.12379(5) 0.43706(8) 0.35316(5) 0.0736(4) Uani 1 1 d D A .
F2 F 0.09929(10) 0.45715(17) 0.46562(10) 0.0595(7) Uani 0.3878(0) 1 d PDU A 1
F3 F 0.12978(15) 0.29287(14) 0.42921(16) 0.1009(11) Uani 0.3878(0) 1 d PDU A 1
F4 F 0.19946(9) 0.42968(19) 0.43590(13) 0.0818(8) Uani 0.3878(0) 1 d PDU A 1
F2A F 0.07669(10) 0.3277(2) 0.42207(15) 0.0653(10) Uani 0.3050(0) 1 d PDU A 2
F3A F 0.13697(14) 0.45848(18) 0.47042(11) 0.0658(9) Uani 0.3050(0) 1 d PDU A 2
F4A F 0.18107(11) 0.3161(2) 0.41201(16) 0.0677(8) Uani 0.3050(0) 1 d PDU A 2
F2B F 0.11016(10) 0.46524(16) 0.46884(10) 0.0276(3) Uani 0.3073(0) 1 d PDU A 3
F3B F 0.10659(11) 0.29818(15) 0.42482(12) 0.0371(6) Uani 0.3073(0) 1 d PDU A 3
F4B F 0.19979(9) 0.3920(2) 0.43230(16) 0.0737(10) Uani 0.3073(0) 1 d PDU A 3
O1W O 0.25100(16) 0.3014(3) 0.53539(18) 0.1255(16) Uani 0.50 1 d PD . .
H1W1 H 0.2819(3) 0.2764(14) 0.5158(8) 0.188 Uiso 0.50 1 d PD . .
H1W2 H 0.2240(4) 0.3114(19) 0.5026(6) 0.188 Uiso 0.50 1 d PD . .

loop_
_atom_site_aniso_label
_atom_site_aniso_U_11
_atom_site_aniso_U_22
_atom_site_aniso_U_33
_atom_site_aniso_U_23
_atom_site_aniso_U_13
_atom_site_aniso_U_12
Fe 0.01588(7) 0.01719(7) 0.01937(7) -0.00093(7) 0.00263(6) 0.00017(7)
N 0.0236(5) 0.0261(5) 0.0337(5) 0.0004(4) 0.0026(4) 0.0017(4)
N1A 0.0153(4) 0.0236(5) 0.0215(4) 0.0017(4) 0.0023(4) 0.0006(4)
N2A 0.0219(4) 0.0212(5) 0.0191(4) -0.0021(4) 0.0025(4) -0.0003(4)
N3A 0.0282(5) 0.0286(5) 0.0212(5) -0.0030(4) -0.0006(4) 0.0072(4)
N1B 0.0193(4) 0.0188(4) 0.0263(5) 0.0001(4) -0.0013(4) 0.0002(4)
N2B 0.0170(4) 0.0278(5) 0.0198(4) -0.0044(4) 0.0025(4) -0.0003(4)
N3B 0.0204(4) 0.0369(6) 0.0217(5) 0.0003(4) 0.0029(4) -0.0063(4)
N1C 0.0199(4) 0.0218(5) 0.0251(5) -0.0034(4) 0.0077(4) -0.0015(4)
N2C 0.0230(4) 0.0177(5) 0.0261(5) 0.0025(4) 0.0001(4) -0.0010(4)
N3C 0.0227(5) 0.0182(5) 0.0486(6) 0.0046(4) -0.0038(5) -0.0002(4)
C1A 0.0190(5) 0.0300(6) 0.0329(6) 0.0032(5) -0.0029(5) 0.0008(5)
C2A 0.0217(5) 0.0263(6) 0.0233(5) -0.0003(5) -0.0040(5) -0.0013(5)
C3A 0.0197(5) 0.0206(6) 0.0241(5) 0.0036(4) 0.0048(4) -0.0002(5)
C4A 0.0188(5) 0.0184(5) 0.0247(5) 0.0009(4) 0.0058(4) 0.0010(4)
C5A 0.0220(5) 0.0220(6) 0.0291(6) -0.0014(5) 0.0059(5) 0.0020(5)
C6A 0.0256(6) 0.0299(6) 0.0286(6) -0.0092(5) 0.0055(5) 0.0034(5)
C7A 0.0382(7) 0.0367(7) 0.0322(6) -0.0170(5) -0.0032(6) 0.0035(6)
C1B 0.0183(5) 0.0302(6) 0.0373(7) -0.0020(5) -0.0028(5) -0.0044(5)
C2B 0.0225(5) 0.0200(6) 0.0351(6) -0.0016(5) 0.0005(5) -0.0030(5)
C3B 0.0231(5) 0.0195(5) 0.0234(5) -0.0021(4) -0.0037(5) 0.0040(5)
C4B 0.0211(5) 0.0237(6) 0.0204(5) -0.0009(4) -0.0019(4) 0.0038(5)
C5B 0.0265(6) 0.0355(6) 0.0182(5) -0.0034(5) 0.0006(5) 0.0085(5)
C6B 0.0198(5) 0.0425(7) 0.0206(5) 0.0036(5) 0.0027(4) 0.0006(5)
C7B 0.0282(6) 0.0556(9) 0.0314(6) 0.0026(6) 0.0120(5) -0.0052(6)
C1C 0.0163(5) 0.0322(7) 0.0406(7) 0.0028(5) 0.0062(5) -0.0006(5)
C2C 0.0216(5) 0.0242(6) 0.0319(6) -0.0019(5) 0.0089(5) 0.0021(5)
C3C 0.0263(6) 0.0273(6) 0.0232(5) -0.0020(5) 0.0058(5) -0.0080(5)
C4C 0.0266(5) 0.0259(6) 0.0245(6) 0.0007(5) 0.0005(5) -0.0069(5)
C5C 0.0324(6) 0.0305(6) 0.0328(6) 0.0100(5) -0.0062(5) -0.0117(5)
C6C 0.0282(6) 0.0228(6) 0.0531(8) 0.0047(6) -0.0123(6) -0.0090(5)
C7C 0.0386(7) 0.0281(7) 0.0821(11) 0.0140(7) -0.0179(8) -0.0045(6)
B 0.0469(10) 0.0289(8) 0.0659(11) 0.0049(8) 0.0168(8) 0.0022(8)
F1 0.0867(7) 0.0778(7) 0.0585(6) 0.0093(5) 0.0253(5) 0.0029(6)
F2 0.0677(13) 0.0550(12) 0.0562(12) 0.0011(10) 0.0062(11) -0.0089(11)
F3 0.134(2) 0.0256(13) 0.148(2) 0.0027(15) 0.0556(19) -0.0070(15)
F4 0.0659(16) 0.0707(14) 0.1075(16) -0.0668(11) -0.0072(14) 0.0065(13)
F2A 0.0481(15) 0.0728(19) 0.0770(19) -0.0021(16) 0.0248(14) -0.0313(15)
F3A 0.0826(18) 0.0368(15) 0.0727(17) -0.0176(13) -0.0499(15) 0.0021(14)
F4A 0.0639(15) 0.0525(14) 0.0881(15) -0.0093(13) 0.0165(13) 0.0141(12)
F2B 0.0278(5) 0.0272(5) 0.0276(5) -0.0005(4) 0.0004(4) -0.0016(4)
F3B 0.0378(11) 0.0283(11) 0.0463(12) -0.0103(9) 0.0139(10) 0.0015(10)
F4B 0.0404(15) 0.0723(17) 0.108(2) -0.0645(14) 0.0018(15) 0.0173(14)
O1W 0.112(3) 0.123(3) 0.137(3) -0.024(2) -0.046(2) 0.024(2)

loop_
_atom_type_symbol
_atom_type_description
_atom_type_scat_dispersion_real
_atom_type_scat_dispersion_imag
_atom_type_scat_source
C C 0.0181 0.0091 'International Tables Vol C Tables 4.2.6.8 and 6.1.1.4'
H H 0.0000 0.0000 'International Tables Vol C Tables 4.2.6.8 and 6.1.1.4'
B B 0.0090 0.0039 'International Tables Vol C Tables 4.2.6.8 and 6.1.1.4'
N N 0.0311 0.0180 'International Tables Vol C Tables 4.2.6.8 and 6.1.1.4'
F F 0.0727 0.0534 'International Tables Vol C Tables 4.2.6.8 and 6.1.1.4'
Fe Fe -1.1336 3.1974 'International Tables Vol C Tables 4.2.6.8 and 6.1.1.4'
O O 0.0492 0.0322 'International Tables Vol C Tables 4.2.6.8 and 6.1.1.4'

loop_
_geom_angle_atom_site_label_1
_geom_angle_atom_site_label_2
_geom_angle_atom_site_label_3
_geom_angle
_geom_angle_site_symmetry_1
_geom_angle_site_symmetry_3
_geom_angle_publ_flag
N2B Fe N2A 94.95(4) . . ?
N2B Fe N2C 97.54(4) . . ?
N2A Fe N2C 97.29(4) . . ?
N2B Fe N1B 80.13(4) . . ?
N2A Fe N1B 173.62(4) . . ?
N2C Fe N1B 87.44(4) . . ?
N2B Fe N1A 87.35(4) . . ?
N2A Fe N1A 80.37(4) . . ?
N2C Fe N1A 174.76(4) . . ?
N1B Fe N1A 95.27(4) . . ?
N2B Fe N1C 176.01(4) . . ?
N2A Fe N1C 88.39(4) . . ?
N2C Fe N1C 79.84(4) . . ?
N1B Fe N1C 96.69(4) . . ?
N1A Fe N1C 95.37(4) . . ?
C1C N C1A 119.59(10) . . ?
C1C N C1B 119.83(10) . . ?
C1A N C1B 119.83(10) . . ?
C3A N1A C2A 118.54(10) . . ?
C3A N1A Fe 115.25(7) . . ?
C2A N1A Fe 126.20(8) . . ?
N3A N2A C4A 107.29(9) . . ?
N3A N2A Fe 137.18(8) . . ?
C4A N2A Fe 114.85(7) . . ?
N2A N3A C6A 109.64(9) . . ?
N2A N3A H3AB 125.2 . . ?
C6A N3A H3AB 125.2 . . ?
C3B N1B C2B 118.86(10) . . ?
C3B N1B Fe 115.38(8) . . ?
C2B N1B Fe 125.75(8) . . ?
N3B N2B C4B 107.75(9) . . ?
N3B N2B Fe 135.49(8) . . ?
C4B N2B Fe 115.34(8) . . ?
N2B N3B C6B 108.51(10) . . ?
C3C N1C C2C 118.15(10) . . ?
C3C N1C Fe 115.52(8) . . ?
C2C N1C Fe 126.32(7) . . ?
N3C N2C C4C 107.89(10) . . ?
N3C N2C Fe 135.34(8) . . ?
C4C N2C Fe 115.24(8) . . ?
N2C N3C C6C 108.97(10) . . ?
N2C N3C H3CB 125.5 . . ?
C6C N3C H3CB 125.5 . . ?
N C1A C2A 114.74(10) . . ?
N C1A H1AA 108.6 . . ?
C2A C1A H1AA 108.6 . . ?
N C1A H1AB 108.6 . . ?
C2A C1A H1AB 108.6 . . ?
H1AA C1A H1AB 107.6 . . ?
N1A C2A C1A 111.40(9) . . ?
N1A C2A H2AA 109.3 . . ?
C1A C2A H2AA 109.3 . . ?
N1A C2A H2AB 109.3 . . ?
C1A C2A H2AB 109.3 . . ?
H2AA C2A H2AB 108.0 . . ?
N1A C3A C4A 116.02(10) . . ?
N1A C3A H3AA 122.0 . . ?
C4A C3A H3AA 122.0 . . ?
N2A C4A C5A 109.54(10) . . ?
N2A C4A C3A 113.32(10) . . ?
C5A C4A C3A 137.02(11) . . ?
C6A C5A C4A 104.76(11) . . ?
C6A C5A H5AA 127.6 . . ?
C4A C5A H5AA 127.6 . . ?
N3A C6A C5A 108.77(11) . . ?
N3A C6A C7A 120.50(11) . . ?
C5A C6A C7A 130.71(12) . . ?
C6A C7A H7AA 109.5 . . ?
C6A C7A H7AB 109.5 . . ?
H7AA C7A H7AB 109.5 . . ?
C6A C7A H7AC 109.5 . . ?
H7AA C7A H7AC 109.5 . . ?
H7AB C7A H7AC 109.5 . . ?
N C1B C2B 114.23(10) . . ?
N C1B H1BA 108.7 . . ?
C2B C1B H1BA 108.7 . . ?
N C1B H1BB 108.7 . . ?
C2B C1B H1BB 108.7 . . ?
H1BA C1B H1BB 107.6 . . ?
N1B C2B C1B 111.17(10) . . ?
N1B C2B H2BA 109.4 . . ?
C1B C2B H2BA 109.4 . . ?
N1B C2B H2BB 109.4 . . ?
C1B C2B H2BB 109.4 . . ?
H2BA C2B H2BB 108.0 . . ?
N1B C3B C4B 115.64(10) . . ?
N1B C3B H3BA 122.2 . . ?
C4B C3B H3BA 122.2 . . ?
N2B C4B C5B 109.75(10) . . ?
N2B C4B C3B 113.00(10) . . ?
C5B C4B C3B 137.13(11) . . ?
C6B C5B C4B 104.62(10) . . ?
C6B C5B H5BA 127.7 . . ?
C4B C5B H5BA 127.7 . . ?
N3B C6B C5B 109.37(11) . . ?
N3B C6B C7B 119.77(11) . . ?
C5B C6B C7B 130.84(11) . . ?
C6B C7B H7BA 109.5 . . ?
C6B C7B H7BB 109.5 . . ?
H7BA C7B H7BB 109.5 . . ?
C6B C7B H7BC 109.5 . . ?
H7BA C7B H7BC 109.5 . . ?
H7BB C7B H7BC 109.5 . . ?
N C1C C2C 114.37(10) . . ?
N C1C H1CA 108.7 . . ?
C2C C1C H1CA 108.7 . . ?
N C1C H1CB 108.7 . . ?
C2C C1C H1CB 108.7 . . ?
H1CA C1C H1CB 107.6 . . ?
N1C C2C C1C 110.24(10) . . ?
N1C C2C H2CA 109.6 . . ?
C1C C2C H2CA 109.6 . . ?
N1C C2C H2CB 109.6 . . ?
C1C C2C H2CB 109.6 . . ?
H2CA C2C H2CB 108.1 . . ?
N1C C3C C4C 115.42(11) . . ?
N1C C3C H3CA 122.3 . . ?
C4C C3C H3CA 122.3 . . ?
N2C C4C C5C 109.83(11) . . ?
N2C C4C C3C 113.66(10) . . ?
C5C C4C C3C 136.20(12) . . ?
C6C C5C C4C 104.52(12) . . ?
C6C C5C H5CA 127.7 . . ?
C4C C5C H5CA 127.7 . . ?
N3C C6C C5C 108.77(11) . . ?
N3C C6C C7C 120.52(13) . . ?
C5C C6C C7C 130.69(13) . . ?
C6C C7C H7CA 109.5 . . ?
C6C C7C H7CB 109.5 . . ?
H7CA C7C H7CB 109.5 . . ?
C6C C7C H7CC 109.5 . . ?
H7CA C7C H7CC 109.5 . . ?
H7CB C7C H7CC 109.5 . . ?
F3A B F3 118.8(2) . . ?
F3A B F3B 119.03(19) . . ?
F3 B F3B 21.48(17) . . ?
F3A B F1 120.21(15) . . ?
F3 B F1 119.84(18) . . ?
F3B B F1 111.15(15) . . ?
F3A B F4B 82.4(2) . . ?
F3 B F4B 90.6(2) . . ?
F3B B F4B 112.10(18) . . ?
F1 B F4B 107.39(17) . . ?
F3A B F2B 24.06(16) . . ?
F3 B F2B 117.58(19) . . ?
F3B B F2B 108.41(17) . . ?
F1 B F2B 111.27(13) . . ?
F4B B F2B 106.45(17) . . ?
F3A B F2 34.15(16) . . ?
F3 B F2 112.59(19) . . ?
F3B B F2 100.61(16) . . ?
F1 B F2 109.13(13) . . ?
F4B B F2 116.38(18) . . ?
F2B B F2 10.41(13) . . ?
F3A B F4A 119.8(2) . . ?
F3 B F4A 51.54(18) . . ?
F3B B F4A 71.62(15) . . ?
F1 B F4A 104.87(17) . . ?
F4B B F4A 45.35(16) . . ?
F2B B F4A 140.35(19) . . ?
F2 B F4A 145.53(19) . . ?
F3A B F4 68.91(18) . . ?
F3 B F4 108.48(19) . . ?
F3B B F4 129.72(17) . . ?
F1 B F4 102.18(14) . . ?
F4B B F4 18.82(15) . . ?
F2B B F4 92.34(15) . . ?
F2 B F4 102.73(16) . . ?
F4A B F4 63.97(15) . . ?
F3A B F2A 108.9(2) . . ?
F3 B F2A 50.66(17) . . ?
F3B B F2A 29.31(14) . . ?
F1 B F2A 99.00(15) . . ?
F4B B F2A 140.79(19) . . ?
F2B B F2A 89.71(16) . . ?
F2 B F2A 79.91(16) . . ?
F4A B F2A 100.43(16) . . ?
F4 B F2A 156.34(18) . . ?
H1W1 O1W H1W2 103.5(13) . . ?

loop_
_geom_bond_atom_site_label_1
_geom_bond_atom_site_label_2
_geom_bond_distance
_geom_bond_site_symmetry_2
_geom_bond_publ_flag
Fe N2B 1.9468(10) . ?
Fe N2A 1.9537(10) . ?
Fe N2C 1.9567(10) . ?
Fe N1B 1.9833(10) . ?
Fe N1A 1.9850(9) . ?
Fe N1C 1.9857(10) . ?
N C1C 1.4357(17) . ?
N C1A 1.4443(16) . ?
N C1B 1.4474(16) . ?
N1A C3A 1.2867(15) . ?
N1A C2A 1.4622(14) . ?
N2A N3A 1.3320(13) . ?
N2A C4A 1.3590(15) . ?
N3A C6A 1.3554(16) . ?
N3A H3AB 0.8800 . ?
N1B C3B 1.2876(15) . ?
N1B C2B 1.4631(15) . ?
N2B N3B 1.3510(14) . ?
N2B C4B 1.3520(15) . ?
N3B C6B 1.3592(16) . ?
N1C C3C 1.2919(15) . ?
N1C C2C 1.4688(15) . ?
N2C N3C 1.3436(14) . ?
N2C C4C 1.3463(16) . ?
N3C C6C 1.3608(18) . ?
N3C H3CB 0.8800 . ?
C1A C2A 1.5293(16) . ?
C1A H1AA 0.9900 . ?
C1A H1AB 0.9900 . ?
C2A H2AA 0.9900 . ?
C2A H2AB 0.9900 . ?
C3A C4A 1.4355(16) . ?
C3A H3AA 0.9500 . ?
C4A C5A 1.3910(17) . ?
C5A C6A 1.3760(17) . ?
C5A H5AA 0.9500 . ?
C6A C7A 1.4971(18) . ?
C7A H7AA 0.9800 . ?
C7A H7AB 0.9800 . ?
C7A H7AC 0.9800 . ?
C1B C2B 1.5307(17) . ?
C1B H1BA 0.9900 . ?
C1B H1BB 0.9900 . ?
C2B H2BA 0.9900 . ?
C2B H2BB 0.9900 . ?
C3B C4B 1.4386(16) . ?
C3B H3BA 0.9500 . ?
C4B C5B 1.3937(16) . ?
C5B C6B 1.3797(18) . ?
C5B H5BA 0.9500 . ?
C6B C7B 1.5040(18) . ?
C7B H7BA 0.9800 . ?
C7B H7BB 0.9800 . ?
C7B H7BC 0.9800 . ?
C1C C2C 1.5298(17) . ?
C1C H1CA 0.9900 . ?
C1C H1CB 0.9900 . ?
C2C H2CA 0.9900 . ?
C2C H2CB 0.9900 . ?
C3C C4C 1.4310(17) . ?
C3C H3CA 0.9500 . ?
C4C C5C 1.3955(18) . ?
C5C C6C 1.3858(19) . ?
C5C H5CA 0.9500 . ?
C6C C7C 1.501(2) . ?
C7C H7CA 0.9800 . ?
C7C H7CB 0.9800 . ?
C7C H7CC 0.9800 . ?
B F3A 1.261(3) . ?
B F3 1.304(2) . ?
B F3B 1.359(2) . ?
B F1 1.3718(18) . ?
B F4B 1.404(2) . ?
B F2B 1.406(2) . ?
B F2 1.415(3) . ?
B F4A 1.418(3) . ?
B F4 1.468(2) . ?
B F2A 1.490(3) . ?
O1W H1W1 0.832(11) . ?
O1W H1W2 0.842(10) . ?

loop_
_geom_hbond_atom_site_label_D
_geom_hbond_atom_site_label_H
_geom_hbond_atom_site_label_A
_geom_hbond_distance_DH
_geom_hbond_distance_HA
_geom_hbond_distance_DA
_geom_hbond_angle_DHA
_geom_hbond_site_symmetry_A
N3A H3AB N3B 0.88 1.92 2.7664(14) 160.0 2_655
N3C H3CB N3C 0.88 1.89 2.746(2) 163.2 2_655
O1W H1W2 F4B 0.842(10) 1.743(16) 2.490(5) 146.6(19) .
O1W H1W2 F4 0.842(10) 2.005(18) 2.687(4) 138(2) .
O1W H1W2 F4A 0.842(10) 1.933(11) 2.750(4) 163.4(13) .
O1W H1W2 F3A 0.842(10) 2.649(17) 3.306(4) 135.9(18) .
O1W H1W2 F3 0.842(10) 2.403(10) 3.210(5) 160.8(17) .

loop_
_geom_torsion_atom_site_label_1
_geom_torsion_atom_site_label_2
_geom_torsion_atom_site_label_3
_geom_torsion_atom_site_label_4
_geom_torsion
_geom_torsion_site_symmetry_1
_geom_torsion_site_symmetry_2
_geom_torsion_site_symmetry_3
_geom_torsion_site_symmetry_4
_geom_torsion_publ_flag
N2B Fe N1A C3A -95.50(9) . . . . ?
N2A Fe N1A C3A -0.03(8) . . . . ?
N2C Fe N1A C3A 63.7(5) . . . . ?
N1B Fe N1A C3A -175.33(8) . . . . ?
N1C Fe N1A C3A 87.42(8) . . . . ?
N2B Fe N1A C2A 83.31(9) . . . . ?
N2A Fe N1A C2A 178.79(9) . . . . ?
N2C Fe N1A C2A -117.4(4) . . . . ?
N1B Fe N1A C2A 3.48(9) . . . . ?
N1C Fe N1A C2A -93.76(9) . . . . ?
N2B Fe N2A N3A -101.89(11) . . . . ?
N2C Fe N2A N3A -3.62(12) . . . . ?
N1B Fe N2A N3A -141.2(3) . . . . ?
N1A Fe N2A N3A 171.65(12) . . . . ?
N1C Fe N2A N3A 75.93(11) . . . . ?
N2B Fe N2A C4A 89.10(8) . . . . ?
N2C Fe N2A C4A -172.63(8) . . . . ?
N1B Fe N2A C4A 49.8(4) . . . . ?
N1A Fe N2A C4A 2.63(8) . . . . ?
N1C Fe N2A C4A -93.09(8) . . . . ?
C4A N2A N3A C6A 0.03(13) . . . . ?
Fe N2A N3A C6A -169.54(9) . . . . ?
N2B Fe N1B C3B -0.87(8) . . . . ?
N2A Fe N1B C3B 38.9(4) . . . . ?
N2C Fe N1B C3B -98.98(9) . . . . ?
N1A Fe N1B C3B 85.51(9) . . . . ?
N1C Fe N1B C3B -178.44(8) . . . . ?
N2B Fe N1B C2B 178.08(10) . . . . ?
N2A Fe N1B C2B -142.1(3) . . . . ?
N2C Fe N1B C2B 79.96(9) . . . . ?
N1A Fe N1B C2B -95.54(9) . . . . ?
N1C Fe N1B C2B 0.51(9) . . . . ?
N2A Fe N2B N3B -6.56(11) . . . . ?
N2C Fe N2B N3B -104.60(11) . . . . ?
N1B Fe N2B N3B 169.35(11) . . . . ?
N1A Fe N2B N3B 73.53(11) . . . . ?
N1C Fe N2B N3B -153.4(5) . . . . ?
N2A Fe N2B C4B -170.93(8) . . . . ?
N2C Fe N2B C4B 91.03(8) . . . . ?
N1B Fe N2B C4B 4.97(8) . . . . ?
N1A Fe N2B C4B -90.84(8) . . . . ?
N1C Fe N2B C4B 42.2(6) . . . . ?
C4B N2B N3B C6B -0.32(12) . . . . ?
Fe N2B N3B C6B -165.51(9) . . . . ?
N2B Fe N1C C3C 49.8(6) . . . . ?
N2A Fe N1C C3C -97.11(9) . . . . ?
N2C Fe N1C C3C 0.59(9) . . . . ?
N1B Fe N1C C3C 86.76(9) . . . . ?
N1A Fe N1C C3C -177.28(9) . . . . ?
N2B Fe N1C C2C -130.0(5) . . . . ?
N2A Fe N1C C2C 83.09(9) . . . . ?
N2C Fe N1C C2C -179.21(10) . . . . ?
N1B Fe N1C C2C -93.04(9) . . . . ?
N1A Fe N1C C2C 2.92(9) . . . . ?
N2B Fe N2C N3C -10.23(11) . . . . ?
N2A Fe N2C N3C -106.24(11) . . . . ?
N1B Fe N2C N3C 69.46(11) . . . . ?
N1A Fe N2C N3C -169.3(4) . . . . ?
N1C Fe N2C N3C 166.72(11) . . . . ?
N2B Fe N2C C4C -174.01(8) . . . . ?
N2A Fe N2C C4C 89.98(9) . . . . ?
N1B Fe N2C C4C -94.32(9) . . . . ?
N1A Fe N2C C4C 26.9(5) . . . . ?
N1C Fe N2C C4C 2.94(8) . . . . ?
C4C N2C N3C C6C -0.28(13) . . . . ?
Fe N2C N3C C6C -164.88(9) . . . . ?
C1C N C1A C2A 113.61(12) . . . . ?
C1B N C1A C2A -76.40(13) . . . . ?
C3A N1A C2A C1A -100.91(12) . . . . ?
Fe N1A C2A C1A 80.31(11) . . . . ?
N C1A C2A N1A -52.82(14) . . . . ?
C2A N1A C3A C4A 178.62(10) . . . . ?
Fe N1A C3A C4A -2.46(13) . . . . ?
N3A N2A C4A C5A 0.07(13) . . . . ?
Fe N2A C4A C5A 172.28(8) . . . . ?
N3A N2A C4A C3A -176.78(9) . . . . ?
Fe N2A C4A C3A -4.58(12) . . . . ?
N1A C3A C4A N2A 4.63(15) . . . . ?
N1A C3A C4A C5A -171.02(13) . . . . ?
N2A C4A C5A C6A -0.14(13) . . . . ?
C3A C4A C5A C6A 175.62(14) . . . . ?
N2A N3A C6A C5A -0.12(14) . . . . ?
N2A N3A C6A C7A 178.29(11) . . . . ?
C4A C5A C6A N3A 0.15(14) . . . . ?
C4A C5A C6A C7A -178.04(13) . . . . ?
C1C N C1B C2B -77.31(14) . . . . ?
C1A N C1B C2B 112.72(12) . . . . ?
C3B N1B C2B C1B -99.08(12) . . . . ?
Fe N1B C2B C1B 82.01(12) . . . . ?
N C1B C2B N1B -52.57(14) . . . . ?
C2B N1B C3B C4B 177.83(10) . . . . ?
Fe N1B C3B C4B -3.15(13) . . . . ?
N3B N2B C4B C5B 0.24(13) . . . . ?
Fe N2B C4B C5B 168.81(8) . . . . ?
N3B N2B C4B C3B -176.45(9) . . . . ?
Fe N2B C4B C3B -7.89(12) . . . . ?
N1B C3B C4B N2B 7.21(15) . . . . ?
N1B C3B C4B C5B -168.21(13) . . . . ?
N2B C4B C5B C6B -0.07(13) . . . . ?
C3B C4B C5B C6B 175.45(13) . . . . ?
N2B N3B C6B C5B 0.28(13) . . . . ?
N2B N3B C6B C7B 179.05(11) . . . . ?
C4B C5B C6B N3B -0.12(14) . . . . ?
C4B C5B C6B C7B -178.72(13) . . . . ?
C1A N C1C C2C -74.84(14) . . . . ?
C1B N C1C C2C 115.17(12) . . . . ?
C3C N1C C2C C1C -98.08(12) . . . . ?
Fe N1C C2C C1C 81.72(11) . . . . ?
N C1C C2C N1C -54.32(14) . . . . ?
C2C N1C C3C C4C 176.01(10) . . . . ?
Fe N1C C3C C4C -3.80(14) . . . . ?
N3C N2C C4C C5C 0.91(13) . . . . ?
Fe N2C C4C C5C 169.01(8) . . . . ?
N3C N2C C4C C3C -173.77(10) . . . . ?
Fe N2C C4C C3C -5.68(13) . . . . ?
N1C C3C C4C N2C 6.22(16) . . . . ?
N1C C3C C4C C5C -166.55(14) . . . . ?
N2C C4C C5C C6C -1.16(14) . . . . ?
C3C C4C C5C C6C 171.80(14) . . . . ?
N2C N3C C6C C5C -0.46(14) . . . . ?
N2C N3C C6C C7C 178.16(11) . . . . ?
C4C C5C C6C N3C 0.98(14) . . . . ?
C4C C5C C6C C7C -177.46(14) . . . . ?
